data_4033601
loop_
_publ_author_name
'Zhou, Yuxuan'
'Li, Zhenmin'
'Ma, Fanghui'
'Zhao, Chang'
'Lu, Ping'
'Wang, Yanguang'

_publ_section_title
;
 Palladium-Catalyzed Synthesis of 3-Haloindol-2-amines from
 3-Diazoindolin-2-imines and Alkyl Halides.
;
_journal_issue 11
_journal_name_full 'The Journal of organic chemistry'
_journal_page_first 6655
_journal_page_last 6668
_journal_paper_doi 10.1021/acs.joc.9b00191
_journal_volume 84
_journal_year 2019
_chemical_absolute_configuration ad
_chemical_formula_moiety 'C23 H19 Br N2 O3 S'
_chemical_formula_sum 'C23 H19 Br N2 O3 S'
_chemical_formula_weight 483.37
_space_group_crystal_system monoclinic
_space_group_IT_number 4
_space_group_name_Hall 'P 2yb'
_space_group_name_H-M_alt 'P 1 21 1'
_symmetry_space_group_name_Hall 'P 2yb'
_symmetry_space_group_name_H-M 'P 1 21 1'
_atom_sites_solution_hydrogens geom
_atom_sites_solution_primary dual
_audit_creation_date 2018-03-27
_audit_creation_method
;
Olex2 1.2
(compiled 2017.03.28 svn.r3405 for OlexSys, GUI svn.r5381)
;
_cell_angle_alpha 90
_cell_angle_beta 108.99(2)
_cell_angle_gamma 90
_cell_formula_units_Z 2
_cell_length_a 11.302(2)
_cell_length_b 7.7678(10)
_cell_length_c 13.039(3)
_cell_measurement_reflns_used 1228
_cell_measurement_temperature 293(2)
_cell_measurement_theta_max 29.1515
_cell_measurement_theta_min 3.2267
_cell_volume 1082.4(4)
_computing_cell_refinement
;
CrysAlisPro, Agilent Technologies,
Version 1.171.35.11 (release 16-05-2011 CrysAlis171 .NET)
(compiled May 16 2011,17:55:39)
;
_computing_data_collection
;
CrysAlisPro, Agilent Technologies,
Version 1.171.35.11 (release 16-05-2011 CrysAlis171 .NET)
(compiled May 16 2011,17:55:39)
;
_computing_data_reduction
;
CrysAlisPro, Agilent Technologies,
Version 1.171.35.11 (release 16-05-2011 CrysAlis171 .NET)
(compiled May 16 2011,17:55:39)
;
_computing_molecular_graphics 'Olex2 (Dolomanov et al., 2009)'
_computing_publication_material 'Olex2 (Dolomanov et al., 2009)'
_computing_structure_refinement 'ShelXL (Sheldrick, 2015)'
_computing_structure_solution 'ShelXT (Sheldrick, 2015)'
_diffrn_ambient_temperature 293.15
_diffrn_detector_area_resol_mean 10.3592
_diffrn_measured_fraction_theta_full 0.997
_diffrn_measured_fraction_theta_max 0.997
_diffrn_measurement_details
;
#__ type_ start__ end____ width___ exp.time_
  1 omega  -38.00   53.00   1.0000    4.0000
omega____ theta____ kappa____ phi______ frames
    -      -11.4683   38.0000    0.0000 91

#__ type_ start__ end____ width___ exp.time_
  2 omega  -85.00    8.00   1.0000    4.0000
omega____ theta____ kappa____ phi______ frames
    -      -11.4683  -38.0000 -180.0000 93
;
_diffrn_measurement_device_type 'Xcalibur, Atlas, Gemini ultra'
_diffrn_measurement_method '\w scans'
_diffrn_orient_matrix_UB_11 0.0113564000
_diffrn_orient_matrix_UB_12 -0.0600993000
_diffrn_orient_matrix_UB_13 -0.0366527000
_diffrn_orient_matrix_UB_21 0.0413105000
_diffrn_orient_matrix_UB_22 -0.0460841000
_diffrn_orient_matrix_UB_23 0.0441615000
_diffrn_orient_matrix_UB_31 -0.0507099000
_diffrn_orient_matrix_UB_32 -0.0510791000
_diffrn_orient_matrix_UB_33 0.0033068000
_diffrn_radiation_monochromator graphite
_diffrn_radiation_type MoK\a
_diffrn_radiation_wavelength 0.71073
_diffrn_reflns_av_R_equivalents 0.0347
_diffrn_reflns_av_unetI/netI 0.0594
_diffrn_reflns_Laue_measured_fraction_full 0.997
_diffrn_reflns_Laue_measured_fraction_max 0.997
_diffrn_reflns_limit_h_max 13
_diffrn_reflns_limit_h_min -11
_diffrn_reflns_limit_k_max 7
_diffrn_reflns_limit_k_min -9
_diffrn_reflns_limit_l_max 12
_diffrn_reflns_limit_l_min -15
_diffrn_reflns_number 4591
_diffrn_reflns_point_group_measured_fraction_full 0.781
_diffrn_reflns_point_group_measured_fraction_max 0.778
_diffrn_reflns_theta_full 25.242
_diffrn_reflns_theta_max 25.347
_diffrn_reflns_theta_min 3.233
_diffrn_source 'Enhance (Mo) X-ray Source'
_exptl_absorpt_coefficient_mu 2.022
_exptl_absorpt_correction_T_max 1.00000
_exptl_absorpt_correction_T_min 0.86487
_exptl_absorpt_correction_type multi-scan
_exptl_absorpt_process_details
;
CrysAlisPro, Agilent Technologies,
Version 1.171.35.11 (release 16-05-2011 CrysAlis171 .NET)
(compiled May 16 2011,17:55:39)
Empirical absorption correction using spherical harmonics,
 implemented in SCALE3 ABSPACK scaling algorithm.
;
_exptl_crystal_colour colourless
_exptl_crystal_colour_primary colourless
_exptl_crystal_density_diffrn 1.483
_exptl_crystal_description block
_exptl_crystal_F_000 492
_exptl_crystal_size_max 0.48
_exptl_crystal_size_mid 0.36
_exptl_crystal_size_min 0.3
_refine_diff_density_max 0.368
_refine_diff_density_min -0.356
_refine_diff_density_rms 0.056
_refine_ls_abs_structure_details
;
 Flack x determined using 670 quotients [(I+)-(I-)]/[(I+)+(I-)]
 (Parsons, Flack and Wagner, Acta Cryst. B69 (2013) 249-259).
;
_refine_ls_abs_structure_Flack -0.024(15)
_refine_ls_extinction_method none
_refine_ls_goodness_of_fit_ref 1.096
_refine_ls_hydrogen_treatment constr
_refine_ls_matrix_type full
_refine_ls_number_parameters 272
_refine_ls_number_reflns 3103
_refine_ls_number_restraints 1
_refine_ls_restrained_S_all 1.096
_refine_ls_R_factor_all 0.0641
_refine_ls_R_factor_gt 0.0479
_refine_ls_shift/su_max 0.000
_refine_ls_shift/su_mean 0.000
_refine_ls_structure_factor_coef Fsqd
_refine_ls_weighting_details 'w=1/[\s^2^(Fo^2^)+(0.0464P)^2^+0.1764P] where P=(Fo^2^+2Fc^2^)/3'
_refine_ls_weighting_scheme calc
_refine_ls_wR_factor_gt 0.1034
_refine_ls_wR_factor_ref 0.1199
_reflns_Friedel_coverage 0.447
_reflns_Friedel_fraction_full 0.528
_reflns_Friedel_fraction_max 0.522
_reflns_number_gt 2533
_reflns_number_total 3103
_reflns_threshold_expression 'I > 2\s(I)'
_cod_data_source_file jo9b00191_si_003.cif
_cod_data_source_block 180327_zyx427012_1
_cod_depositor_comments 'Adding full bibliography for 4033600--4033601.cif.'
_cod_database_code 4033601
_shelx_shelxl_version_number 2016/6
_chemical_oxdiff_formula 'c h o n s br'
_shelx_space_group_comment
;
The symmetry employed for this shelxl refinement is uniquely defined
by the following loop, which should always be used as a source of
symmetry information in preference to the above space-group names.
They are only intended as comments.
;
_shelx_estimated_absorpt_t_max 0.582
_shelx_estimated_absorpt_t_min 0.444
_reflns_odcompleteness_completeness 99.54
_reflns_odcompleteness_iscentric 1
_reflns_odcompleteness_theta 26.32
_olex2_refinement_description
;
1. Fixed Uiso
 At 1.2 times of:
  All C(H) groups, All C(H,H) groups
 At 1.5 times of:
  All C(H,H,H) groups
2.a Secondary CH2 refined with riding coordinates:
 C15(H15A,H15B)
2.b Aromatic/amide H refined with riding coordinates:
 C1(H1), C2(H2), C3(H3), C4(H4), C10(H10), C11(H11), C12(H12), C13(H13),
 C14(H14), C18(H18), C19(H19), C20(H20), C21(H21), C22(H22)
2.c Idealised Me refined as rotating group:
 C23(H23A,H23B,H23C)
;
_olex2_submission_special_instructions 'No special instructions were received'

loop_
_space_group_symop_operation_xyz
'x, y, z'
'-x, y+1/2, -z'

loop_
_atom_site_label
_atom_site_type_symbol
_atom_site_fract_x
_atom_site_fract_y
_atom_site_fract_z
_atom_site_U_iso_or_equiv
_atom_site_adp_type
_atom_site_occupancy
_atom_site_site_symmetry_order
_atom_site_calc_flag
_atom_site_refinement_flags_posn
Br1 Br 0.45882(8) 0.67468(12) 0.72449(8) 0.0759(3) Uani 1 1 d .
S1 S 0.16692(18) 0.3617(2) 0.52731(16) 0.0523(5) Uani 1 1 d .
O1 O 0.2202(6) 0.1952(8) 0.5250(4) 0.0732(16) Uani 1 1 d .
O2 O 0.0353(4) 0.3894(8) 0.4819(4) 0.0682(16) Uani 1 1 d .
O3 O 0.0683(7) 0.3535(9) 0.7923(6) 0.095(2) Uani 1 1 d .
N1 N 0.3360(5) 0.2037(8) 0.7799(5) 0.0522(16) Uani 1 1 d .
N2 N 0.2023(5) 0.4114(7) 0.6569(5) 0.0452(14) Uani 1 1 d .
C1 C 0.6435(8) 0.3722(15) 0.9081(7) 0.072(2) Uani 1 1 d .
H1 H 0.686417 0.472625 0.903842 0.086 Uiso 1 1 calc R
C2 C 0.7014(10) 0.2420(19) 0.9778(9) 0.093(4) Uani 1 1 d .
H2 H 0.784103 0.255332 1.021750 0.112 Uiso 1 1 calc R
C3 C 0.6391(11) 0.0925(17) 0.9834(8) 0.082(3) Uani 1 1 d .
H3 H 0.680875 0.007373 1.031833 0.099 Uiso 1 1 calc R
C4 C 0.5174(9) 0.0641(12) 0.9203(7) 0.068(2) Uani 1 1 d .
H4 H 0.476783 -0.038459 0.924417 0.082 Uiso 1 1 calc R
C5 C 0.4571(6) 0.1958(12) 0.8497(6) 0.0517(18) Uani 1 1 d .
C6 C 0.5177(7) 0.3499(11) 0.8435(6) 0.0522(18) Uani 1 1 d .
C7 C 0.4289(7) 0.4537(10) 0.7659(6) 0.0526(19) Uani 1 1 d .
C8 C 0.3204(6) 0.3630(9) 0.7296(5) 0.0424(15) Uani 1 1 d .
C9 C 0.2423(7) 0.5121(11) 0.4687(6) 0.0513(18) Uani 1 1 d .
C10 C 0.1965(7) 0.6786(14) 0.4477(6) 0.0588(18) Uani 1 1 d .
H10 H 0.124679 0.710914 0.462873 0.071 Uiso 1 1 calc R
C11 C 0.2584(10) 0.7955(13) 0.4041(7) 0.077(3) Uani 1 1 d .
H11 H 0.229382 0.908062 0.390889 0.092 Uiso 1 1 calc R
C12 C 0.3630(11) 0.7457(18) 0.3802(8) 0.086(4) Uani 1 1 d .
H12 H 0.402731 0.823977 0.348392 0.103 Uiso 1 1 calc R
C13 C 0.4099(10) 0.5812(18) 0.4027(10) 0.091(4) Uani 1 1 d .
H13 H 0.482554 0.549912 0.388590 0.109 Uiso 1 1 calc R
C14 C 0.3483(7) 0.4629(12) 0.4463(7) 0.068(2) Uani 1 1 d .
H14 H 0.378268 0.350886 0.460478 0.082 Uiso 1 1 calc R
C15 C 0.1363(7) 0.5550(9) 0.6869(6) 0.0495(18) Uani 1 1 d .
H15A H 0.077220 0.603465 0.621679 0.059 Uiso 1 1 calc R
H15B H 0.196264 0.644023 0.721265 0.059 Uiso 1 1 calc R
C16 C 0.0666(7) 0.5007(12) 0.7635(6) 0.0531(19) Uani 1 1 d .
C17 C -0.0016(6) 0.6368(9) 0.8017(6) 0.0460(19) Uani 1 1 d .
C18 C -0.0597(10) 0.5931(12) 0.8771(9) 0.088(3) Uani 1 1 d .
H18 H -0.059502 0.478888 0.898469 0.106 Uiso 1 1 calc R
C19 C -0.1169(11) 0.7141(17) 0.9203(10) 0.119(5) Uani 1 1 d .
H19 H -0.151171 0.684917 0.973851 0.143 Uiso 1 1 calc R
C20 C -0.1228(11) 0.8834(16) 0.8822(11) 0.107(4) Uani 1 1 d .
H20 H -0.167286 0.965075 0.906952 0.129 Uiso 1 1 calc R
C21 C -0.0653(9) 0.9316(12) 0.8101(8) 0.078(3) Uani 1 1 d .
H21 H -0.066710 1.045535 0.787884 0.094 Uiso 1 1 calc R
C22 C -0.0047(8) 0.8065(11) 0.7707(7) 0.056(2) Uani 1 1 d .
H22 H 0.035424 0.837947 0.721535 0.067 Uiso 1 1 calc R
C23 C 0.2439(8) 0.0660(10) 0.7611(8) 0.069(2) Uani 1 1 d .
H23A H 0.162473 0.110639 0.721957 0.104 Uiso 1 1 calc GR
H23B H 0.243499 0.020448 0.829419 0.104 Uiso 1 1 calc GR
H23C H 0.264983 -0.023775 0.719505 0.104 Uiso 1 1 calc GR

loop_
_atom_site_aniso_label
_atom_site_aniso_U_11
_atom_site_aniso_U_22
_atom_site_aniso_U_33
_atom_site_aniso_U_23
_atom_site_aniso_U_13
_atom_site_aniso_U_12
Br1 0.0747(6) 0.0555(5) 0.0986(7) -0.0065(6) 0.0296(5) -0.0128(5)
S1 0.0531(11) 0.0523(11) 0.0524(11) -0.0058(10) 0.0184(9) -0.0091(9)
O1 0.100(4) 0.054(3) 0.070(4) -0.012(3) 0.033(3) -0.004(4)
O2 0.040(3) 0.100(5) 0.056(3) -0.001(3) 0.005(2) -0.017(3)
O3 0.136(6) 0.058(4) 0.129(6) 0.014(4) 0.096(5) 0.004(4)
N1 0.044(3) 0.054(4) 0.058(4) 0.004(3) 0.015(3) -0.002(3)
N2 0.046(3) 0.049(3) 0.041(3) 0.002(3) 0.014(3) 0.005(3)
C1 0.053(5) 0.094(6) 0.066(5) -0.022(6) 0.016(4) -0.004(5)
C2 0.066(6) 0.144(11) 0.064(6) -0.014(7) 0.014(5) 0.038(8)
C3 0.091(8) 0.102(8) 0.055(6) 0.017(6) 0.023(6) 0.043(7)
C4 0.073(6) 0.080(6) 0.057(6) 0.023(5) 0.028(5) 0.025(5)
C5 0.046(4) 0.064(5) 0.049(4) -0.005(4) 0.020(3) 0.007(4)
C6 0.044(4) 0.068(5) 0.043(4) -0.013(4) 0.013(3) 0.009(4)
C7 0.054(4) 0.050(4) 0.062(5) -0.008(4) 0.030(4) -0.002(4)
C8 0.043(4) 0.037(3) 0.049(4) 0.004(3) 0.016(3) 0.007(3)
C9 0.042(4) 0.064(5) 0.048(4) -0.006(4) 0.015(4) 0.001(4)
C10 0.062(4) 0.064(4) 0.055(4) 0.010(5) 0.024(4) 0.009(5)
C11 0.101(8) 0.068(6) 0.061(6) 0.013(5) 0.023(6) -0.008(6)
C12 0.092(8) 0.109(9) 0.076(7) 0.008(6) 0.052(6) -0.030(7)
C13 0.058(6) 0.128(10) 0.098(9) -0.001(8) 0.041(6) -0.005(6)
C14 0.051(5) 0.076(6) 0.081(6) -0.006(5) 0.026(5) 0.004(4)
C15 0.048(4) 0.049(4) 0.055(5) 0.006(4) 0.021(4) 0.010(3)
C16 0.047(4) 0.056(5) 0.056(5) 0.002(4) 0.015(4) -0.010(4)
C17 0.039(3) 0.051(5) 0.050(4) -0.007(3) 0.018(3) -0.012(3)
C18 0.117(9) 0.066(6) 0.116(9) -0.021(6) 0.085(8) -0.033(5)
C19 0.159(11) 0.105(11) 0.148(11) -0.039(9) 0.124(10) -0.045(9)
C20 0.106(8) 0.093(8) 0.152(11) -0.059(9) 0.082(9) -0.020(7)
C21 0.081(6) 0.070(6) 0.092(7) -0.009(5) 0.041(6) 0.011(5)
C22 0.049(4) 0.064(5) 0.058(5) -0.003(4) 0.021(4) 0.007(4)
C23 0.062(5) 0.043(4) 0.101(7) 0.015(5) 0.025(5) -0.002(4)

loop_
_atom_type_symbol
_atom_type_description
_atom_type_scat_dispersion_real
_atom_type_scat_dispersion_imag
_atom_type_scat_source
C C 0.0033 0.0016 'International Tables Vol C Tables 4.2.6.8 and 6.1.1.4'
H H 0.0000 0.0000 'International Tables Vol C Tables 4.2.6.8 and 6.1.1.4'
Br Br -0.2901 2.4595 'International Tables Vol C Tables 4.2.6.8 and 6.1.1.4'
N N 0.0061 0.0033 'International Tables Vol C Tables 4.2.6.8 and 6.1.1.4'
O O 0.0106 0.0060 'International Tables Vol C Tables 4.2.6.8 and 6.1.1.4'
S S 0.1246 0.1234 'International Tables Vol C Tables 4.2.6.8 and 6.1.1.4'

loop_
_geom_angle_atom_site_label_1
_geom_angle_atom_site_label_2
_geom_angle_atom_site_label_3
_geom_angle
O1 S1 N2 105.7(3)
O1 S1 C9 108.9(4)
O2 S1 O1 121.1(4)
O2 S1 N2 105.2(3)
O2 S1 C9 107.8(4)
N2 S1 C9 107.4(3)
C5 N1 C8 107.4(6)
C5 N1 C23 125.5(7)
C8 N1 C23 127.0(6)
C8 N2 S1 119.1(4)
C8 N2 C15 118.4(6)
C15 N2 S1 118.5(5)
C2 C1 H1 120.8
C2 C1 C6 118.4(10)
C6 C1 H1 120.8
C1 C2 H2 119.5
C3 C2 C1 121.1(10)
C3 C2 H2 119.5
C2 C3 H3 118.8
C4 C3 C2 122.4(10)
C4 C3 H3 118.8
C3 C4 H4 121.4
C3 C4 C5 117.2(10)
C5 C4 H4 121.4
N1 C5 C4 129.5(9)
N1 C5 C6 109.0(7)
C6 C5 C4 121.6(8)
C1 C6 C7 134.3(9)
C5 C6 C1 119.3(8)
C5 C6 C7 106.4(6)
C6 C7 Br1 125.2(6)
C8 C7 Br1 127.2(6)
C8 C7 C6 107.6(7)
N1 C8 N2 120.2(6)
C7 C8 N1 109.7(6)
C7 C8 N2 130.1(7)
C10 C9 S1 120.1(5)
C14 C9 S1 119.0(7)
C14 C9 C10 120.8(8)
C9 C10 H10 120.4
C11 C10 C9 119.3(7)
C11 C10 H10 120.4
C10 C11 H11 120.0
C12 C11 C10 119.9(10)
C12 C11 H11 120.0
C11 C12 H12 119.6
C11 C12 C13 120.9(9)
C13 C12 H12 119.6
C12 C13 H13 120.2
C12 C13 C14 119.6(9)
C14 C13 H13 120.2
C9 C14 C13 119.5(9)
C9 C14 H14 120.2
C13 C14 H14 120.2
N2 C15 H15A 109.1
N2 C15 H15B 109.1
N2 C15 C16 112.5(6)
H15A C15 H15B 107.8
C16 C15 H15A 109.1
C16 C15 H15B 109.1
O3 C16 C15 120.7(8)
O3 C16 C17 122.0(7)
C17 C16 C15 117.4(7)
C18 C17 C16 118.6(7)
C22 C17 C16 123.3(7)
C22 C17 C18 118.0(7)
C17 C18 H18 119.3
C19 C18 C17 121.4(9)
C19 C18 H18 119.3
C18 C19 H19 120.8
C18 C19 C20 118.4(9)
C20 C19 H19 120.8
C19 C20 H20 119.1
C21 C20 C19 121.8(10)
C21 C20 H20 119.1
C20 C21 H21 120.9
C20 C21 C22 118.1(10)
C22 C21 H21 120.9
C17 C22 C21 122.2(8)
C17 C22 H22 118.9
C21 C22 H22 118.9
N1 C23 H23A 109.5
N1 C23 H23B 109.5
N1 C23 H23C 109.5
H23A C23 H23B 109.5
H23A C23 H23C 109.5
H23B C23 H23C 109.5

loop_
_geom_bond_atom_site_label_1
_geom_bond_atom_site_label_2
_geom_bond_distance
Br1 C7 1.864(8)
S1 O1 1.431(7)
S1 O2 1.427(5)
S1 N2 1.650(6)
S1 C9 1.760(8)
O3 C16 1.202(11)
N1 C5 1.376(8)
N1 C8 1.385(9)
N1 C23 1.457(10)
N2 C8 1.414(8)
N2 C15 1.464(9)
C1 H1 0.9300
C1 C2 1.374(15)
C1 C6 1.408(10)
C2 H2 0.9300
C2 C3 1.372(14)
C3 H3 0.9300
C3 C4 1.371(14)
C4 H4 0.9300
C4 C5 1.397(12)
C5 C6 1.395(12)
C6 C7 1.421(11)
C7 C8 1.359(10)
C9 C10 1.387(13)
C9 C14 1.376(10)
C10 H10 0.9300
C10 C11 1.377(13)
C11 H11 0.9300
C11 C12 1.373(14)
C12 H12 0.9300
C12 C13 1.378(14)
C13 H13 0.9300
C13 C14 1.382(14)
C14 H14 0.9300
C15 H15A 0.9700
C15 H15B 0.9700
C15 C16 1.520(10)
C16 C17 1.487(11)
C17 C18 1.390(11)
C17 C22 1.376(12)
C18 H18 0.9300
C18 C19 1.362(13)
C19 H19 0.9300
C19 C20 1.400(17)
C20 H20 0.9300
C20 C21 1.358(14)
C21 H21 0.9300
C21 C22 1.381(11)
C22 H22 0.9300
C23 H23A 0.9600
C23 H23B 0.9600
C23 H23C 0.9600
